data_7220526
loop_
_publ_author_name
'Choubrac, L\'eo'
'Lafond, Alain'
'Paris, Micha\"el'
'Guillot-Deudon, Catherine'
'Jobic, St\'ephane'

_publ_section_title
;
 The stability domain of the selenide kesterite photovoltaic materials and
 NMR investigation of the Cu/Zn disorder in Cu2ZnSnSe4 (CZTSe).
;
_journal_issue 23
_journal_name_full 'Physical chemistry chemical physics : PCCP'
_journal_page_first 15088
_journal_page_last 15092
_journal_paper_doi 10.1039/c5cp01709b
_journal_volume 17
_journal_year 2015
_chemical_formula_moiety 'Cu2 Se4 Sn1 Zn1'
_chemical_formula_sum 'Cu2 Se4 Sn Zn'
_chemical_formula_weight 627
_chemical_name_common CZTSe
_chemical_name_systematic 'Copper Zinc Tin selenide'
_space_group_IT_number 121
_symmetry_cell_setting tetragonal
_symmetry_Int_Tables_number 121
_symmetry_space_group_name_Hall 'I -4 2'
_symmetry_space_group_name_H-M 'I -4 2 m'
_audit_update_record
;
2015-03-13 deposited with the CCDC.
2015-05-20 downloaded from the CCDC.
;
_cell_angle_alpha 90
_cell_angle_beta 90
_cell_angle_gamma 90
_cell_formula_units_Z 2
_cell_length_a 5.69647(5)
_cell_length_b 5.69647(5)
_cell_length_c 11.3394(2)
_cell_measurement_reflns_used 447
_cell_measurement_temperature 293
_cell_measurement_theta_max 34.91
_cell_measurement_theta_min 6.48
_cell_volume 367.961(8)
_diffrn_ambient_temperature 293
_diffrn_measured_fraction_theta_full 0.98
_diffrn_measured_fraction_theta_max 0.98
_diffrn_measurement_device 'four-cycle diffractometer'
_diffrn_measurement_device_type 'Nonius CCD'
_diffrn_measurement_method phi,omega
_diffrn_radiation_monochromator graphite
_diffrn_radiation_probe x-ray
_diffrn_radiation_source 'X-ray tube'
_diffrn_radiation_type 'Mo K\a'
_diffrn_radiation_wavelength 0.71069
_diffrn_reflns_av_R_equivalents 0.057
_diffrn_reflns_av_sigmaI/netI 0.0095
_diffrn_reflns_limit_h_max 7
_diffrn_reflns_limit_h_min -9
_diffrn_reflns_limit_k_max 8
_diffrn_reflns_limit_k_min -9
_diffrn_reflns_limit_l_max 16
_diffrn_reflns_limit_l_min -18
_diffrn_reflns_number 3282
_diffrn_reflns_theta_full 34.91
_diffrn_reflns_theta_max 34.91
_diffrn_reflns_theta_min 6.48
_exptl_absorpt_coefficient_mu 31.943
_exptl_absorpt_correction_T_max 0.3767
_exptl_absorpt_correction_T_min 0.1892
_exptl_absorpt_correction_type gaussian
_exptl_absorpt_process_details 'Jana2006  (Petricek, Dusek & Palatinus, 2000)'
_exptl_crystal_colour black
_exptl_crystal_density_diffrn 5.6574
_exptl_crystal_description block
_exptl_crystal_F_000 548
_exptl_crystal_preparation Semiconductor
_exptl_crystal_recrystallization_method 'Vapor transport'
_exptl_crystal_size_max 0.03
_exptl_crystal_size_mid 0.02
_exptl_crystal_size_min 0.015
_refine_diff_density_max 1.31
_refine_diff_density_min -1.24
_refine_ls_abs_structure_details '  179 of Friedel pairs used in the refinement'
_refine_ls_extinction_coef 2800(300)
_refine_ls_extinction_method 'B-C type 1 Gaussian isotropic (Becker & Coppens, 1974)'
_refine_ls_goodness_of_fit_gt 1.77
_refine_ls_goodness_of_fit_ref 1.86
_refine_ls_number_constraints 2
_refine_ls_number_parameters 14
_refine_ls_number_reflns 447
_refine_ls_number_restraints 0
_refine_ls_R_factor_all 0.0363
_refine_ls_R_factor_gt 0.0275
_refine_ls_shift/su_max 0.0251
_refine_ls_shift/su_mean 0.0075
_refine_ls_structure_factor_coef Fsqd
_refine_ls_weighting_details w=1/(\s^2^(I)+0.001936I^2^)
_refine_ls_weighting_scheme sigma
_refine_ls_wR_factor_gt 0.0994
_refine_ls_wR_factor_ref 0.1090
_reflns_number_gt 411
_reflns_number_total 447
_reflns_threshold_expression I>2\s(I)
_cod_data_source_file c5cp01709b2.cif
_cod_data_source_block I
_cod_depositor_comments 'Adding full bibliography for 7220526.cif.'
_cod_original_cell_volume 367.965(6)
_cod_original_formula_sum 'Cu2 Se4 Sn1 Zn1'
_cod_database_code 7220526
_publcif_datablock.id {39d8c2a1-9211-49ed-91f9-a9b50c322271}

loop_
_space_group_symop_id
_space_group_symop_operation_xyz
1 x,y,z
2 -x,-y,z
3 y,-x,-z
4 -y,x,-z
5 -x,y,-z
6 x,-y,-z
7 -y,-x,z
8 y,x,z
9 x+1/2,y+1/2,z+1/2
10 -x+1/2,-y+1/2,z+1/2
11 y+1/2,-x+1/2,-z+1/2
12 -y+1/2,x+1/2,-z+1/2
13 -x+1/2,y+1/2,-z+1/2
14 x+1/2,-y+1/2,-z+1/2
15 -y+1/2,-x+1/2,z+1/2
16 y+1/2,x+1/2,z+1/2

loop_
_atom_site_label
_atom_site_type_symbol
_atom_site_fract_x
_atom_site_fract_y
_atom_site_fract_z
_atom_site_adp_type
_atom_site_U_iso_or_equiv
_atom_site_site_symmetry_multiplicity
_atom_site_occupancy
_atom_site_calc_flag
Cu_2a Cu 0 0 0 Uani 0.0182(4) 2 1 d
Cu_4d Cu 0 0.5 0.25 Uani 0.0141(3) 4 0.5 d
Zn_4d Zn 0 0.5 0.25 Uani 0.0141(3) 4 0.5 d
Sn_2b Sn 0 0 0.5 Uani 0.00819(18) 2 1 d
Se Se 0.75875(12) 0.24125(12) 0.12881(8) Uani 0.0142(2) 8 1 d

loop_
_atom_site_aniso_label
_atom_site_aniso_type_symbol
_atom_site_aniso_U_11
_atom_site_aniso_U_22
_atom_site_aniso_U_33
_atom_site_aniso_U_12
_atom_site_aniso_U_13
_atom_site_aniso_U_23
Cu_2a Cu 0.0198(6) 0.0198(6) 0.0151(8) 0 0 0
Cu_4d Cu 0.0137(3) 0.0137(3) 0.0148(7) 0 0 0
Zn_4d Zn 0.0137(3) 0.0137(3) 0.0148(7) 0 0 0
Sn_2b Sn 0.0081(3) 0.0081(3) 0.0084(4) 0 0 0
Se Se 0.0142(3) 0.0142(3) 0.0141(5) 0.00076(18) -0.00092(14) 0.00092(14)

loop_
_atom_type_symbol
_atom_type_scat_dispersion_real
_atom_type_scat_dispersion_imag
_atom_type_scat_source
Cu 0.3201 1.2651 'International Tables Vol C tables 4.2.6.8 and 6.1.1.1'
Se -0.0929 2.2259 'International Tables Vol C tables 4.2.6.8 and 6.1.1.1'
Sn -0.6537 1.4246 'International Tables Vol C tables 4.2.6.8 and 6.1.1.1'
Zn 0.2839 1.4301 'International Tables Vol C tables 4.2.6.8 and 6.1.1.1'

loop_
_geom_angle_atom_site_label_1
_geom_angle_atom_site_label_2
_geom_angle_atom_site_label_3
_geom_angle_site_symmetry_1
_geom_angle_site_symmetry_3
_geom_angle
Se Cu_2a Se 1_455 2_655 106.15(3)
Se Cu_2a Se 1_455 3_565 111.16(2)
Se Cu_2a Se 1_455 4_545 111.16(2)
Se Cu_2a Se 2_655 3_565 111.16(2)
Se Cu_2a Se 2_655 4_545 111.16(2)
Se Cu_2a Se 3_565 4_545 106.15(3)
Se Cu_4d Se 1_455 2_665 111.42(3)
Se Cu_4d Se 1_455 11_465 108.51(2)
Se Cu_4d Se 1_455 12_545 108.51(2)
Se Cu_4d Se 2_665 11_465 108.51(2)
Se Cu_4d Se 2_665 12_545 108.51(2)
Se Cu_4d Se 11_465 12_545 111.42(3)
Se Sn_2b Se 9_445 10_555 109.96(3)
Se Sn_2b Se 9_445 11_455 109.23(2)
Se Sn_2b Se 9_445 12_545 109.23(2)
Se Sn_2b Se 10_555 11_455 109.23(2)
Se Sn_2b Se 10_555 12_545 109.23(2)
Se Sn_2b Se 11_455 12_545 109.96(3)

loop_
_geom_bond_atom_site_label_1
_geom_bond_atom_site_label_2
_geom_bond_site_symmetry_2
_geom_bond_distance
Cu_2a Se 1_455 2.4312(8)
Cu_2a Se 2_655 2.4312(8)
Cu_2a Se 3_565 2.4312(8)
Cu_2a Se 4_545 2.4312(8)
Cu_4d Se 1_455 2.4392(7)
Cu_4d Se 2_665 2.4392(7)
Cu_4d Se 11_465 2.4392(7)
Cu_4d Se 12_545 2.4392(7)
Sn_2b Se 9_445 2.5453(7)
Sn_2b Se 10_555 2.5453(7)
Sn_2b Se 11_455 2.5453(7)
Sn_2b Se 12_545 2.5453(7)

loop_
_publcif_info_exptl_table_extra_item
sin_theta_over_lambda_max
